data_7127205
loop_
_publ_author_name
'Ohtsuka, Nobuhiko'
'Nakano, Masahiro'
'Nakagawa, Sae'
'Shahiduzzaman, Md'
'Karakawa, Makoto'
'Taima, Tetsuya'
'Minoura, Mao'

_publ_section_title
;
 Naphthalene diimide-incorporated helical thienoacene: a helical molecule
 with high electron mobility, good solubility, and thermally stable solid
 phase.
;
_journal_issue 82
_journal_name_full 'Chemical communications (Cambridge, England)'
_journal_page_first 12343
_journal_page_last 12346
_journal_paper_doi 10.1039/d0cc04634e
_journal_volume 56
_journal_year 2020
_chemical_formula_sum 'C70 H76 N4 O8 S2'
_chemical_formula_weight 1165.46
_space_group_crystal_system monoclinic
_space_group_IT_number 15
_space_group_name_Hall '-C 2yc'
_space_group_name_H-M_alt 'C 1 2/c 1'
_atom_sites_solution_hydrogens geom
_audit_creation_method SHELXL-2014/7
_audit_update_record
;
2020-05-08 deposited with the CCDC.	2020-09-08 downloaded from the CCDC.
;
_cell_angle_alpha 90
_cell_angle_beta 108.746(3)
_cell_angle_gamma 90
_cell_formula_units_Z 4
_cell_length_a 33.803(7)
_cell_length_b 13.242(3)
_cell_length_c 13.405(3)
_cell_measurement_reflns_used 2742
_cell_measurement_temperature 100(2)
_cell_measurement_theta_max 12.12
_cell_measurement_theta_min 2.29
_cell_volume 5682(2)
_computing_cell_refinement 'Bruker SAINT'
_computing_data_collection 'Bruker APEX2'
_computing_data_reduction 'Bruker SAINT'
_computing_molecular_graphics 'Bruker SHELXTL'
_computing_publication_material 'Bruker SHELXTL'
_computing_structure_refinement 'SHELXL-2014/7 (Sheldrick, 2014)'
_computing_structure_solution 'SHELXT 2014/5 (Sheldrick, 2014)'
_diffrn_ambient_temperature 100(2)
_diffrn_measured_fraction_theta_full 0.995
_diffrn_measured_fraction_theta_max 0.996
_diffrn_measurement_device_type 'Dectris PILATUS-CdTe'
_diffrn_measurement_method 'Phi scan'
_diffrn_radiation_type synchrotron
_diffrn_radiation_wavelength 0.4268
_diffrn_reflns_av_R_equivalents 0.0758
_diffrn_reflns_av_unetI/netI 0.0627
_diffrn_reflns_Laue_measured_fraction_full 0.995
_diffrn_reflns_Laue_measured_fraction_max 0.996
_diffrn_reflns_limit_h_max 43
_diffrn_reflns_limit_h_min -43
_diffrn_reflns_limit_k_max 17
_diffrn_reflns_limit_k_min -17
_diffrn_reflns_limit_l_max 17
_diffrn_reflns_limit_l_min -17
_diffrn_reflns_number 66385
_diffrn_reflns_point_group_measured_fraction_full 0.995
_diffrn_reflns_point_group_measured_fraction_max 0.996
_diffrn_reflns_theta_full 14.838
_diffrn_reflns_theta_max 16.089
_diffrn_reflns_theta_min 0.999
_diffrn_source 'BL02B1 SPring-8'
_exptl_absorpt_coefficient_mu 0.055
_exptl_absorpt_correction_type empirical
_exptl_absorpt_process_details SADABS
_exptl_crystal_colour brown
_exptl_crystal_density_diffrn 1.362
_exptl_crystal_description block
_exptl_crystal_F_000 2480
_exptl_crystal_size_max 0.010
_exptl_crystal_size_mid 0.010
_exptl_crystal_size_min 0.010
_exptl_transmission_factor_max 0.7440
_exptl_transmission_factor_min 0.5614
_refine_diff_density_max 0.339
_refine_diff_density_min -0.321
_refine_diff_density_rms 0.061
_refine_ls_extinction_method none
_refine_ls_goodness_of_fit_ref 1.108
_refine_ls_hydrogen_treatment constr
_refine_ls_matrix_type full
_refine_ls_number_parameters 515
_refine_ls_number_reflns 6510
_refine_ls_number_restraints 0
_refine_ls_restrained_S_all 1.108
_refine_ls_R_factor_all 0.1177
_refine_ls_R_factor_gt 0.0733
_refine_ls_shift/su_max 0.005
_refine_ls_shift/su_mean 0.000
_refine_ls_structure_factor_coef Fsqd
_refine_ls_weighting_details 'w=1/[\s^2^(Fo^2^)+(0.1063P)^2^+8.7507P] where P=(Fo^2^+2Fc^2^)/3'
_refine_ls_weighting_scheme calc
_refine_ls_wR_factor_gt 0.1942
_refine_ls_wR_factor_ref 0.2717
_reflns_Friedel_coverage 0.000
_reflns_number_gt 3860
_reflns_number_total 6510
_reflns_threshold_expression 'I > 2\s(I)'
_cod_data_source_file d0cc04634e2.cif
_cod_data_source_block Comp_01_Nakano
_cod_depositor_comments 'Adding full bibliography for 7127205.cif.'
_cod_original_cell_volume 5682.4(19)
_cod_original_sg_symbol_H-M 'C 2/c'
_cod_database_code 7127205
_shelx_shelxl_version_number 2014/7
_shelx_space_group_comment
;
The symmetry employed for this shelxl refinement is uniquely defined
by the following loop, which should always be used as a source of
symmetry information in preference to the above space-group names.
They are only intended as comments.
;
_shelx_estimated_absorpt_t_min 0.999
_shelx_estimated_absorpt_t_max 0.999

loop_
_space_group_symop_operation_xyz
'x, y, z'
'-x, y, -z+1/2'
'x+1/2, y+1/2, z'
'-x+1/2, y+1/2, -z+1/2'
'-x, -y, -z'
'x, -y, z-1/2'
'-x+1/2, -y+1/2, -z'
'x+1/2, -y+1/2, z-1/2'

loop_
_atom_site_label
_atom_site_type_symbol
_atom_site_fract_x
_atom_site_fract_y
_atom_site_fract_z
_atom_site_U_iso_or_equiv
_atom_site_adp_type
_atom_site_occupancy
_atom_site_site_symmetry_order
_atom_site_calc_flag
_atom_site_refinement_flags_posn
_atom_site_refinement_flags_adp
_atom_site_refinement_flags_occupancy
_atom_site_disorder_assembly
_atom_site_disorder_group
S1 S 0.57104(3) 0.64113(6) 0.46537(8) 0.0682(3) Uani 1 1 d . . . . .
C1 C 0.53170(12) 0.6506(2) 0.3458(3) 0.0610(9) Uani 1 1 d . . . . .
C2 C 0.51744(13) 0.74645(19) 0.2959(3) 0.0674(10) Uani 1 1 d . . . . .
C3 C 0.53530(16) 0.8391(2) 0.3405(3) 0.0808(13) Uani 1 1 d . . . . .
H1 H 0.5593 0.8402 0.4016 0.097 Uiso 1 1 calc R U . . .
C4 C 0.51735(17) 0.9276(2) 0.2939(3) 0.0939(17) Uani 1 1 d . . . . .
H2 H 0.5293 0.9902 0.3232 0.113 Uiso 1 1 calc R U . . .
C5 C 0.51327(11) 0.55992(19) 0.3032(2) 0.0563(8) Uani 1 1 d . . . . .
C6 C 0.52563(11) 0.48156(19) 0.3832(3) 0.0561(8) Uani 1 1 d . . . . .
C7 C 0.55958(12) 0.5146(2) 0.4719(3) 0.0614(9) Uani 1 1 d . . . . .
C8 C 0.57956(12) 0.4513(3) 0.5557(3) 0.0660(9) Uani 1 1 d . . . . .
C9 C 0.61570(15) 0.4872(3) 0.6422(3) 0.0791(11) Uani 1 1 d . . . . .
N1 N 0.63381(12) 0.4199(3) 0.7244(3) 0.0868(10) Uani 1 1 d . . . . .
C10 C 0.62018(17) 0.3212(4) 0.7287(4) 0.0934(14) Uani 1 1 d . . . . .
C11 C 0.58551(14) 0.2846(3) 0.6371(3) 0.0761(11) Uani 1 1 d . . . . .
C12 C 0.57280(17) 0.1857(3) 0.6337(4) 0.0852(13) Uani 1 1 d . . . . .
H3 H 0.5872 0.1405 0.6883 0.102 Uiso 1 1 calc R U . . .
C13 C 0.53900(17) 0.1518(3) 0.5511(4) 0.0829(13) Uani 1 1 d . . . . .
H4 H 0.5310 0.0828 0.5483 0.100 Uiso 1 1 calc R U . . .
C14 C 0.51662(14) 0.2175(2) 0.4723(3) 0.0695(10) Uani 1 1 d . . . . .
C15 C 0.47984(15) 0.1819(2) 0.3910(3) 0.0771(12) Uani 1 1 d . . . . .
N2 N 0.45623(14) 0.25329(19) 0.3207(3) 0.0776(10) Uani 1 1 d . . . . .
C16 C 0.46729(12) 0.3556(2) 0.3208(3) 0.0595(9) Uani 1 1 d . . . . .
C17 C 0.50878(12) 0.38546(19) 0.3892(3) 0.0564(8) Uani 1 1 d . . . . .
C18 C 0.53025(13) 0.3194(2) 0.4723(3) 0.0623(9) Uani 1 1 d . . . . .
C19 C 0.56548(13) 0.3518(2) 0.5544(3) 0.0666(10) Uani 1 1 d . . . . .
O1 O 0.62998(10) 0.5715(2) 0.6418(2) 0.0875(9) Uani 1 1 d . . . . .
C20 C 0.67019(17) 0.4569(5) 0.8098(4) 0.1082(17) Uani 1 1 d . . . . .
H5 H 0.6873 0.4998 0.7792 0.130 Uiso 1 1 calc R U . . .
H6 H 0.6875 0.3984 0.8440 0.130 Uiso 1 1 calc R U . . .
C21 C 0.65898(16) 0.5169(4) 0.8926(4) 0.1032(16) Uani 1 1 d . . . . .
H7 H 0.6502 0.4703 0.9393 0.124 Uiso 1 1 calc R U . . .
H8 H 0.6352 0.5622 0.8581 0.124 Uiso 1 1 calc R U . . .
C22 C 0.6959(2) 0.5794(7) 0.9580(5) 0.143(3) Uani 1 1 d . . . . .
H9 H 0.7199 0.5339 0.9894 0.172 Uiso 1 1 calc R U . . .
H10 H 0.7039 0.6271 0.9109 0.172 Uiso 1 1 calc R U . . .
C23 C 0.6873(3) 0.6383(7) 1.0446(6) 0.167(3) Uani 1 1 d . . . . .
H11 H 0.6918 0.5924 1.1056 0.200 Uiso 0.5 1 calc R U P A 1
H12 H 0.6574 0.6567 1.0202 0.200 Uiso 0.5 1 calc R U P A 1
H13 H 0.6757 0.5938 1.0877 0.200 Uiso 0.5 1 calc R U P B 2
H14 H 0.6672 0.6934 1.0151 0.200 Uiso 0.5 1 calc R U P B 2
C24 C 0.7334(6) 0.6849(15) 1.1168(15) 0.148(6) Uani 0.5 1 d . . P C 2
H15 H 0.7548 0.6316 1.1261 0.178 Uiso 0.5 1 calc R U P C 2
H16 H 0.7408 0.7411 1.0775 0.178 Uiso 0.5 1 calc R U P C 2
C25 C 0.7350(6) 0.7231(19) 1.2243(15) 0.195(9) Uani 0.5 1 d . . P C 2
H17 H 0.7373 0.6646 1.2718 0.234 Uiso 0.5 1 calc R U P C 2
H18 H 0.7085 0.7583 1.2181 0.234 Uiso 0.5 1 calc R U P C 2
C26 C 0.7713(7) 0.795(2) 1.2739(15) 0.217(11) Uani 0.5 1 d . . P C 2
H19 H 0.7729 0.8461 1.2216 0.261 Uiso 0.5 1 calc R U P C 2
H20 H 0.7979 0.7567 1.2961 0.261 Uiso 0.5 1 calc R U P C 2
C27 C 0.7639 0.8555 1.3848 0.356 Uani 0.5 1 d . . P C 2
H21 H 0.7698 0.8076 1.4435 0.534 Uiso 0.5 1 calc R U P C 2
H22 H 0.7349 0.8789 1.3666 0.534 Uiso 0.5 1 calc R U P C 2
H23 H 0.7828 0.9133 1.4054 0.534 Uiso 0.5 1 calc R U P C 2
O2 O 0.63655(13) 0.2689(3) 0.8063(3) 0.1143(12) Uani 1 1 d . . . . .
C28 C 0.7135(4) 0.7391(14) 1.0863(13) 0.121(5) Uani 0.5 1 d . . P C 1
H24 H 0.7436 0.7213 1.1114 0.145 Uiso 0.5 1 calc R U P C 1
H25 H 0.7091 0.7857 1.0258 0.145 Uiso 0.5 1 calc R U P C 1
C29 C 0.7041(4) 0.7928(10) 1.1695(10) 0.109(4) Uani 0.5 1 d . . P C 1
H26 H 0.7057 0.7448 1.2273 0.131 Uiso 0.5 1 calc R U P C 1
H27 H 0.6749 0.8177 1.1421 0.131 Uiso 0.5 1 calc R U P C 1
C30 C 0.7322(4) 0.8807(11) 1.2142(10) 0.121(4) Uani 0.5 1 d . . P C 1
H28 H 0.7319 0.9273 1.1561 0.146 Uiso 0.5 1 calc R U P C 1
H29 H 0.7612 0.8557 1.2458 0.146 Uiso 0.5 1 calc R U P C 1
C31 C 0.7196(5) 0.9399(12) 1.2986(12) 0.152(6) Uani 0.5 1 d . . P C 1
H30 H 0.6935 0.9763 1.2649 0.228 Uiso 0.5 1 calc R U P C 1
H31 H 0.7417 0.9882 1.3335 0.228 Uiso 0.5 1 calc R U P C 1
H32 H 0.7157 0.8926 1.3508 0.228 Uiso 0.5 1 calc R U P C 1
O3 O 0.46777(13) 0.09422(17) 0.3851(3) 0.1027(11) Uani 1 1 d . . . . .
C32 C 0.4169(14) 0.225(2) 0.276(2) 0.066(10) Uani 0.3333 1 d . . P D 4
H33 H 0.3982 0.2845 0.2621 0.079 Uiso 0.3333 1 calc R U P D 4
H34 H 0.4083 0.1784 0.3235 0.079 Uiso 0.3333 1 calc R U P D 4
C33 C 0.4148(7) 0.1721(14) 0.1740(19) 0.066(5) Uani 0.3333 1 d . . P D 4
H35 H 0.4413 0.1352 0.1838 0.079 Uiso 0.3333 1 calc R U P D 4
H36 H 0.4118 0.2233 0.1183 0.079 Uiso 0.3333 1 calc R U P D 4
C34 C 0.3784(5) 0.0981(11) 0.1387(12) 0.076(4) Uani 0.3333 1 d . . P D 4
H37 H 0.3519 0.1367 0.1221 0.091 Uiso 0.3333 1 calc R U P D 4
H38 H 0.3797 0.0524 0.1981 0.091 Uiso 0.3333 1 calc R U P D 4
C35 C 0.3772(6) 0.0341(12) 0.0429(12) 0.081(4) Uani 0.3333 1 d . . P D 4
H39 H 0.3726 0.0793 -0.0187 0.098 Uiso 0.3333 1 calc R U P D 4
H40 H 0.4048 0.0016 0.0563 0.098 Uiso 0.3333 1 calc R U P D 4
C36 C 0.3465(6) -0.0408(14) 0.0175(15) 0.088(4) Uani 0.3333 1 d . . P D 4
H41 H 0.3190 -0.0076 0.0050 0.106 Uiso 0.5 1 calc R U P D 4
H42 H 0.3512 -0.0852 0.0796 0.106 Uiso 0.5 1 calc R U P D 4
C37 C 0.3435(7) -0.1091(18) -0.0805(17) 0.120(7) Uani 0.3333 1 d . . P D 4
H43 H 0.3444 -0.0657 -0.1398 0.144 Uiso 1 1 calc R U . D 4
H44 H 0.3680 -0.1546 -0.0628 0.144 Uiso 1 1 calc R U . D 4
C38 C 0.3059(9) -0.1689(14) -0.1131(17) 0.329(17) Uani 0.6667 1 d . . P D 4
H45 H 0.2823 -0.1225 -0.1188 0.395 Uiso 1 1 calc R U . D 4
H46 H 0.3024 -0.1935 -0.1852 0.395 Uiso 1 1 calc R U . D 4
C39 C 0.3008(5) -0.2523(15) -0.0545(10) 0.315(9) Uani 1 1 d . . . D 4
H47 H 0.2734 -0.2831 -0.0888 0.472 Uiso 1 1 calc R U . D 4
H48 H 0.3228 -0.3018 -0.0502 0.472 Uiso 1 1 calc R U . D 4
H49 H 0.3026 -0.2303 0.0167 0.472 Uiso 1 1 calc R U . D 4
O4 O 0.44181(8) 0.41454(15) 0.26740(19) 0.0631(6) Uani 1 1 d . . . . .
C40 C 0.4241(9) 0.2188(13) 0.234(2) 0.078(5) Uani 0.3333 1 d . . P D 5
H50 H 0.4317 0.1529 0.2100 0.093 Uiso 0.3333 1 calc R U P D 5
H51 H 0.4190 0.2674 0.1747 0.093 Uiso 0.3333 1 calc R U P D 5
C41 C 0.3856(5) 0.2078(13) 0.2651(15) 0.100(5) Uani 0.3333 1 d . . P D 5
H52 H 0.3924 0.1681 0.3310 0.120 Uiso 0.3333 1 calc R U P D 5
H53 H 0.3761 0.2755 0.2791 0.120 Uiso 0.3333 1 calc R U P D 5
C42 C 0.3511(8) 0.157(2) 0.182(3) 0.208(15) Uani 0.3333 1 d . . P D 5
H54 H 0.3489 0.1862 0.1123 0.250 Uiso 0.3333 1 calc R U P D 5
H55 H 0.3244 0.1690 0.1950 0.250 Uiso 0.3333 1 calc R U P D 5
C43 C 0.3585(12) 0.040(2) 0.179(5) 0.37(4) Uani 0.3333 1 d . . P D 5
H56 H 0.3618 0.0109 0.2488 0.441 Uiso 0.3333 1 calc R U P D 5
H57 H 0.3846 0.0277 0.1622 0.441 Uiso 0.3333 1 calc R U P D 5
C44 C 0.3176(13) -0.016(3) 0.086(7) 0.55(9) Uani 0.3333 1 d . . P D 5
H58 H 0.2965 0.0352 0.0511 0.665 Uiso 0.5 1 calc R U P D 5
H59 H 0.3043 -0.0658 0.1206 0.665 Uiso 0.5 1 calc R U P D 5
C45 C 0.3355(12) -0.080(2) -0.012(3) 0.35(2) Uani 0.6667 1 d . . P D 5
C46 C 0.4052(14) 0.226(3) 0.254(4) 0.074(11) Uani 0.3333 1 d . . P D 3
H60 H 0.3957 0.1710 0.2899 0.088 Uiso 0.3333 1 calc R U P D 3
H61 H 0.3879 0.2866 0.2541 0.088 Uiso 0.3333 1 calc R U P D 3
C47 C 0.3990(7) 0.196(2) 0.142(2) 0.087(6) Uani 0.3333 1 d . . P D 3
H62 H 0.4017 0.2571 0.1018 0.104 Uiso 0.3333 1 calc R U P D 3
H63 H 0.4218 0.1493 0.1413 0.104 Uiso 0.3333 1 calc R U P D 3
C48 C 0.3581(9) 0.147(4) 0.0861(16) 0.21(2) Uani 0.3333 1 d . . P D 3
H64 H 0.3537 0.0927 0.1328 0.249 Uiso 0.3333 1 calc R U P D 3
H65 H 0.3358 0.1974 0.0786 0.249 Uiso 0.3333 1 calc R U P D 3
C49 C 0.3519(9) 0.103(3) -0.0139(19) 0.171(12) Uani 0.3333 1 d . . P D 3
H66 H 0.3628 0.1525 -0.0544 0.205 Uiso 0.3333 1 calc R U P D 3
H67 H 0.3213 0.0996 -0.0492 0.205 Uiso 0.3333 1 calc R U P D 3
C50 C 0.371(3) -0.005(4) -0.028(6) 0.41(5) Uani 0.3333 1 d . . P D 3
C51 C 0.3138(17) 0.033(5) -0.062(4) 0.143(16) Uiso 0.1667 1 d . . P D -3
C52 C 0.326(3) 0.026(7) -0.183(7) 0.25(3) Uiso 0.1667 1 d . . P D -3

loop_
_atom_site_aniso_label
_atom_site_aniso_U_11
_atom_site_aniso_U_22
_atom_site_aniso_U_33
_atom_site_aniso_U_23
_atom_site_aniso_U_13
_atom_site_aniso_U_12
S1 0.1056(8) 0.0402(4) 0.0803(6) -0.0084(4) 0.0599(6) -0.0120(4)
C1 0.101(3) 0.0287(12) 0.077(2) -0.0048(12) 0.061(2) -0.0053(14)
C2 0.124(3) 0.0239(12) 0.082(2) -0.0029(11) 0.072(2) -0.0028(14)
C3 0.147(4) 0.0288(13) 0.096(3) -0.0080(15) 0.080(3) -0.0147(18)
C4 0.179(5) 0.0237(12) 0.112(3) -0.0057(14) 0.092(3) -0.0109(18)
C5 0.095(2) 0.0258(11) 0.0697(17) -0.0005(11) 0.0558(18) -0.0001(12)
C6 0.092(2) 0.0269(12) 0.0707(19) -0.0017(12) 0.0551(18) 0.0003(13)
C7 0.093(2) 0.0371(14) 0.077(2) -0.0019(14) 0.058(2) 0.0000(14)
C8 0.090(3) 0.0518(17) 0.076(2) 0.0023(16) 0.056(2) 0.0071(17)
C9 0.095(3) 0.079(3) 0.084(3) -0.001(2) 0.059(2) 0.002(2)
N1 0.092(3) 0.104(3) 0.076(2) 0.007(2) 0.044(2) 0.015(2)
C10 0.118(4) 0.086(3) 0.099(3) 0.020(3) 0.066(3) 0.032(3)
C11 0.103(3) 0.065(2) 0.080(3) 0.0138(18) 0.057(2) 0.023(2)
C12 0.133(4) 0.058(2) 0.090(3) 0.024(2) 0.071(3) 0.032(2)
C13 0.143(4) 0.0384(16) 0.098(3) 0.0182(17) 0.081(3) 0.022(2)
C14 0.119(3) 0.0313(13) 0.084(2) 0.0071(14) 0.070(2) 0.0099(16)
C15 0.143(4) 0.0255(13) 0.088(2) 0.0014(14) 0.072(3) 0.0002(17)
N2 0.130(3) 0.0275(12) 0.088(2) 0.0003(13) 0.053(2) -0.0107(15)
C16 0.105(3) 0.0265(12) 0.0691(19) -0.0004(12) 0.059(2) -0.0001(14)
C17 0.096(2) 0.0263(12) 0.0676(19) 0.0013(12) 0.0555(19) 0.0055(13)
C18 0.101(3) 0.0325(13) 0.076(2) 0.0064(13) 0.060(2) 0.0114(15)
C19 0.099(3) 0.0473(16) 0.076(2) 0.0109(15) 0.059(2) 0.0175(17)
O1 0.101(2) 0.093(2) 0.0874(19) -0.0061(15) 0.0563(17) -0.0144(16)
C20 0.098(4) 0.144(5) 0.096(3) 0.011(3) 0.051(3) 0.011(3)
C21 0.098(3) 0.127(4) 0.098(3) 0.008(3) 0.050(3) -0.003(3)
C22 0.119(5) 0.216(8) 0.109(4) -0.022(5) 0.057(4) -0.039(5)
C23 0.174(7) 0.217(9) 0.142(6) -0.042(6) 0.096(5) -0.089(6)
C24 0.184(18) 0.141(15) 0.138(14) -0.025(11) 0.077(13) -0.051(12)
C25 0.172(16) 0.27(3) 0.176(17) -0.093(17) 0.097(14) -0.082(17)
C26 0.24(2) 0.27(3) 0.157(15) -0.061(17) 0.086(16) -0.13(2)
C27 0.403 0.454 0.204 0.027 0.088 -0.095
O2 0.136(3) 0.121(3) 0.097(2) 0.033(2) 0.053(2) 0.044(2)
C28 0.094(9) 0.163(15) 0.122(10) 0.034(10) 0.059(8) -0.002(8)
C29 0.099(8) 0.126(10) 0.119(9) 0.023(7) 0.059(7) 0.002(7)
C30 0.120(9) 0.152(11) 0.098(8) 0.025(8) 0.043(7) -0.021(8)
C31 0.178(14) 0.167(14) 0.147(11) 0.036(10) 0.104(11) 0.047(11)
O3 0.190(3) 0.0254(11) 0.113(2) -0.0013(12) 0.076(2) -0.0125(15)
C32 0.11(3) 0.047(8) 0.066(12) -0.011(8) 0.062(19) -0.004(11)
C33 0.087(14) 0.045(7) 0.077(13) -0.001(7) 0.042(11) -0.007(8)
C34 0.101(11) 0.075(8) 0.063(8) -0.017(6) 0.040(8) -0.029(7)
C35 0.113(11) 0.063(8) 0.073(8) 0.004(6) 0.037(8) 0.007(7)
C36 0.110(12) 0.076(9) 0.093(10) -0.014(8) 0.052(9) -0.014(8)
C37 0.132(15) 0.121(16) 0.122(15) -0.049(12) 0.063(13) 0.003(12)
C38 0.50(4) 0.159(15) 0.219(19) 0.052(14) -0.03(2) -0.12(2)
C39 0.35(2) 0.41(3) 0.195(13) 0.053(15) 0.097(13) 0.015(19)
O4 0.1004(18) 0.0334(10) 0.0766(15) 0.0028(9) 0.0579(14) -0.0021(10)
C40 0.13(2) 0.032(6) 0.070(12) -0.005(7) 0.033(12) -0.032(9)
C41 0.094(12) 0.080(10) 0.127(14) -0.010(9) 0.037(11) -0.046(9)
C42 0.118(17) 0.17(3) 0.31(5) 0.04(3) 0.04(2) -0.037(17)
C43 0.22(4) 0.072(15) 0.65(10) 0.01(3) -0.08(5) -0.033(19)
C44 0.15(3) 0.22(5) 1.2(2) -0.35(10) 0.03(7) -0.08(3)
C45 0.34(4) 0.19(3) 0.37(4) 0.01(3) -0.08(3) -0.02(3)
C46 0.070(16) 0.056(10) 0.10(2) 0.007(10) 0.030(14) -0.032(11)
C47 0.097(17) 0.095(17) 0.085(16) -0.022(11) 0.052(13) -0.019(11)
C48 0.13(2) 0.42(6) 0.070(12) -0.05(2) 0.027(13) -0.15(3)
C49 0.18(2) 0.23(3) 0.125(17) -0.07(2) 0.081(17) -0.11(2)
C50 0.75(16) 0.13(4) 0.41(9) 0.10(5) 0.27(10) 0.00(6)

loop_
_atom_type_symbol
_atom_type_description
_atom_type_scat_dispersion_real
_atom_type_scat_dispersion_imag
_atom_type_scat_source
C C 0.0000 0.0005 'International Tables Vol C Tables 4.2.6.8 and 6.1.1.4'
H H 0.0000 0.0000 'International Tables Vol C Tables 4.2.6.8 and 6.1.1.4'
N N 0.0007 0.0011 'International Tables Vol C Tables 4.2.6.8 and 6.1.1.4'
O O 0.0020 0.0020 'International Tables Vol C Tables 4.2.6.8 and 6.1.1.4'
S S 0.0478 0.0437 'International Tables Vol C Tables 4.2.6.8 and 6.1.1.4'

loop_
_geom_angle_atom_site_label_1
_geom_angle_atom_site_label_2
_geom_angle_atom_site_label_3
_geom_angle
_geom_angle_site_symmetry_1
_geom_angle_site_symmetry_3
_geom_angle_publ_flag
C1 S1 C7 89.94(16) . . ?
C5 C1 C2 122.1(4) . . ?
C5 C1 S1 115.4(2) . . ?
C2 C1 S1 122.5(3) . . ?
C2 C2 C3 119.7(3) 2_655 . ?
C2 C2 C1 117.9(2) 2_655 . ?
C3 C2 C1 122.3(4) . . ?
C4 C3 C2 118.8(5) . . ?
C4 C3 H1 120.6 . . ?
C2 C3 H1 120.6 . . ?
C4 C4 C3 121.5(3) 2_655 . ?
C4 C4 H2 119.3 2_655 . ?
C3 C4 H2 119.3 . . ?
C1 C5 C5 117.9(2) . 2_655 ?
C1 C5 C6 109.2(3) . . ?
C5 C5 C6 132.8(2) 2_655 . ?
C17 C6 C7 117.5(3) . . ?
C17 C6 C5 131.5(3) . . ?
C7 C6 C5 111.0(3) . . ?
C8 C7 C6 122.6(3) . . ?
C8 C7 S1 124.5(3) . . ?
C6 C7 S1 112.8(2) . . ?
C7 C8 C19 118.8(4) . . ?
C7 C8 C9 120.6(3) . . ?
C19 C8 C9 120.5(4) . . ?
O1 C9 N1 121.0(5) . . ?
O1 C9 C8 121.6(4) . . ?
N1 C9 C8 117.4(4) . . ?
C10 N1 C9 124.3(4) . . ?
C10 N1 C20 119.1(4) . . ?
C9 N1 C20 116.6(4) . . ?
O2 C10 N1 120.0(6) . . ?
O2 C10 C11 122.7(5) . . ?
N1 C10 C11 117.2(4) . . ?
C12 C11 C19 120.6(5) . . ?
C12 C11 C10 119.7(4) . . ?
C19 C11 C10 119.8(4) . . ?
C11 C12 C13 120.3(4) . . ?
C11 C12 H3 119.9 . . ?
C13 C12 H3 119.9 . . ?
C12 C13 C14 120.8(4) . . ?
C12 C13 H4 119.6 . . ?
C14 C13 H4 119.6 . . ?
C13 C14 C18 119.7(4) . . ?
C13 C14 C15 119.7(3) . . ?
C18 C14 C15 120.6(3) . . ?
O3 C15 N2 119.6(4) . . ?
O3 C15 C14 123.1(4) . . ?
N2 C15 C14 117.2(3) . . ?
C32 N2 C15 112.7(15) . . ?
C15 N2 C40 117.9(7) . . ?
C32 N2 C16 120.1(15) . . ?
C15 N2 C16 124.0(4) . . ?
C40 N2 C16 117.0(7) . . ?
C15 N2 C46 118.6(14) . . ?
C16 N2 C46 115.1(14) . . ?
O4 C16 N2 118.8(4) . . ?
O4 C16 C17 123.6(3) . . ?
N2 C16 C17 117.6(3) . . ?
C6 C17 C18 119.2(3) . . ?
C6 C17 C16 122.2(3) . . ?
C18 C17 C16 118.1(3) . . ?
C19 C18 C17 121.2(3) . . ?
C19 C18 C14 118.8(3) . . ?
C17 C18 C14 120.0(4) . . ?
C8 C19 C18 119.8(3) . . ?
C8 C19 C11 120.5(4) . . ?
C18 C19 C11 119.6(3) . . ?
N1 C20 C21 113.8(4) . . ?
N1 C20 H5 108.8 . . ?
C21 C20 H5 108.8 . . ?
N1 C20 H6 108.8 . . ?
C21 C20 H6 108.8 . . ?
H5 C20 H6 107.7 . . ?
C20 C21 C22 110.9(5) . . ?
C20 C21 H7 109.5 . . ?
C22 C21 H7 109.5 . . ?
C20 C21 H8 109.5 . . ?
C22 C21 H8 109.5 . . ?
H7 C21 H8 108.0 . . ?
C23 C22 C21 113.7(5) . . ?
C23 C22 H9 108.8 . . ?
C21 C22 H9 108.8 . . ?
C23 C22 H10 108.8 . . ?
C21 C22 H10 108.8 . . ?
H9 C22 H10 107.7 . . ?
C22 C23 C28 118.7(7) . . ?
C22 C23 C24 105.4(9) . . ?
C22 C23 H11 107.6 . . ?
C28 C23 H11 107.6 . . ?
C22 C23 H12 107.6 . . ?
C28 C23 H12 107.6 . . ?
H11 C23 H12 107.1 . . ?
C22 C23 H13 110.7 . . ?
C24 C23 H13 110.7 . . ?
C22 C23 H14 110.7 . . ?
C24 C23 H14 110.7 . . ?
H13 C23 H14 108.8 . . ?
C25 C24 C23 114.8(14) . . ?
C25 C24 H15 108.6 . . ?
C23 C24 H15 108.6 . . ?
C25 C24 H16 108.6 . . ?
C23 C24 H16 108.6 . . ?
H15 C24 H16 107.5 . . ?
C24 C25 C26 113.7(14) . . ?
C24 C25 H17 108.8 . . ?
C26 C25 H17 108.8 . . ?
C24 C25 H18 108.8 . . ?
C26 C25 H18 108.8 . . ?
H17 C25 H18 107.7 . . ?
C25 C26 C27 109.7(13) . . ?
C25 C26 H19 109.7 . . ?
C27 C26 H19 109.7 . . ?
C25 C26 H20 109.7 . . ?
C27 C26 H20 109.7 . . ?
H19 C26 H20 108.2 . . ?
C26 C27 H21 109.5 . . ?
C26 C27 H22 109.5 . . ?
H21 C27 H22 109.5 . . ?
C26 C27 H23 109.5 . . ?
H21 C27 H23 109.5 . . ?
H22 C27 H23 109.5 . . ?
C29 C28 C23 116.5(10) . . ?
C29 C28 H24 108.2 . . ?
C23 C28 H24 108.2 . . ?
C29 C28 H25 108.2 . . ?
C23 C28 H25 108.2 . . ?
H24 C28 H25 107.3 . . ?
C28 C29 C30 114.9(10) . . ?
C28 C29 H26 108.6 . . ?
C30 C29 H26 108.6 . . ?
C28 C29 H27 108.6 . . ?
C30 C29 H27 108.6 . . ?
H26 C29 H27 107.5 . . ?
C29 C30 C31 113.3(11) . . ?
C29 C30 H28 108.9 . . ?
C31 C30 H28 108.9 . . ?
C29 C30 H29 108.9 . . ?
C31 C30 H29 108.9 . . ?
H28 C30 H29 107.7 . . ?
C30 C31 H30 109.5 . . ?
C30 C31 H31 109.5 . . ?
H30 C31 H31 109.5 . . ?
C30 C31 H32 109.5 . . ?
H30 C31 H32 109.5 . . ?
H31 C31 H32 109.5 . . ?
N2 C32 C33 106(3) . . ?
N2 C32 H33 110.4 . . ?
C33 C32 H33 110.4 . . ?
N2 C32 H34 110.4 . . ?
C33 C32 H34 110.4 . . ?
H33 C32 H34 108.6 . . ?
C32 C33 C34 112(2) . . ?
C32 C33 H35 109.2 . . ?
C34 C33 H35 109.2 . . ?
C32 C33 H36 109.2 . . ?
C34 C33 H36 109.2 . . ?
H35 C33 H36 107.9 . . ?
C33 C34 C35 114.7(14) . . ?
C33 C34 H37 108.6 . . ?
C35 C34 H37 108.6 . . ?
C33 C34 H38 108.6 . . ?
C35 C34 H38 108.6 . . ?
H37 C34 H38 107.6 . . ?
C36 C35 C34 114.5(14) . . ?
C36 C35 H39 108.6 . . ?
C34 C35 H39 108.6 . . ?
C36 C35 H40 108.6 . . ?
C34 C35 H40 108.6 . . ?
H39 C35 H40 107.6 . . ?
C35 C36 C37 117.0(15) . . ?
C35 C36 H41 108.0 . . ?
C37 C36 H41 108.0 . . ?
C35 C36 H42 108.0 . . ?
C37 C36 H42 108.0 . . ?
H41 C36 H42 107.3 . . ?
C38 C37 C36 112.5(17) . . ?
C38 C37 H43 109.1 . . ?
C36 C37 H43 109.1 . . ?
C38 C37 H44 109.1 . . ?
C36 C37 H44 109.1 . . ?
H43 C37 H44 107.8 . . ?
C39 C38 C37 121(2) . . ?
C39 C38 H45 107.0 . . ?
C37 C38 H45 107.0 . . ?
C39 C38 H46 107.0 . . ?
C37 C38 H46 107.0 . . ?
H45 C38 H46 106.7 . . ?
C38 C39 H47 109.5 . . ?
C38 C39 H48 109.5 . . ?
H47 C39 H48 109.5 . . ?
C38 C39 H49 109.5 . . ?
H47 C39 H49 109.5 . . ?
H48 C39 H49 109.5 . . ?
N2 C40 C41 108.0(19) . . ?
N2 C40 H50 110.1 . . ?
C41 C40 H50 110.1 . . ?
N2 C40 H51 110.1 . . ?
C41 C40 H51 110.1 . . ?
H50 C40 H51 108.4 . . ?
C42 C41 C40 112(2) . . ?
C42 C41 H52 109.2 . . ?
C40 C41 H52 109.2 . . ?
C42 C41 H53 109.2 . . ?
C40 C41 H53 109.2 . . ?
H52 C41 H53 107.9 . . ?
C41 C42 C43 112(2) . . ?
C41 C42 H54 109.2 . . ?
C43 C42 H54 109.2 . . ?
C41 C42 H55 109.2 . . ?
C43 C42 H55 109.2 . . ?
H54 C42 H55 107.9 . . ?
C42 C43 C44 111(3) . . ?
C42 C43 H56 109.5 . . ?
C44 C43 H56 109.5 . . ?
C42 C43 H57 109.5 . . ?
C44 C43 H57 109.5 . . ?
H56 C43 H57 108.1 . . ?
C43 C44 C45 111(4) . . ?
C43 C44 H58 109.5 . . ?
C45 C44 H58 109.5 . . ?
C43 C44 H59 109.5 . . ?
C45 C44 H59 109.5 . . ?
H58 C44 H59 108.1 . . ?
C47 C46 N2 112(3) . . ?
C47 C46 H60 109.2 . . ?
N2 C46 H60 109.2 . . ?
C47 C46 H61 109.2 . . ?
N2 C46 H61 109.2 . . ?
H60 C46 H61 107.9 . . ?
C48 C47 C46 115(2) . . ?
C48 C47 H62 108.5 . . ?
C46 C47 H62 108.5 . . ?
C48 C47 H63 108.5 . . ?
C46 C47 H63 108.5 . . ?
H62 C47 H63 107.5 . . ?
C49 C48 C47 119(2) . . ?
C49 C48 H64 107.6 . . ?
C47 C48 H64 107.6 . . ?
C49 C48 H65 107.6 . . ?
C47 C48 H65 107.6 . . ?
H64 C48 H65 107.0 . . ?
C48 C49 C51 119(3) . . ?
C48 C49 C50 122(5) . . ?
C51 C49 C50 74(4) . . ?
C48 C49 H66 106.8 . . ?
C51 C49 H66 124.9 . . ?
C50 C49 H66 106.8 . . ?
C48 C49 H67 106.8 . . ?
C51 C49 H67 34.1 . . ?
C50 C49 H67 106.8 . . ?
H66 C49 H67 106.6 . . ?
C49 C50 C51 52(3) . . ?
C49 C51 C52 90(4) . . ?
C49 C51 C50 54(3) . . ?
C52 C51 C50 72(4) . . ?

loop_
_geom_bond_atom_site_label_1
_geom_bond_atom_site_label_2
_geom_bond_distance
_geom_bond_site_symmetry_2
_geom_bond_publ_flag
S1 C1 1.728(4) . ?
S1 C7 1.728(3) . ?
C1 C5 1.388(4) . ?
C1 C2 1.443(4) . ?
C2 C2 1.404(8) 2_655 ?
C2 C3 1.412(4) . ?
C3 C4 1.375(5) . ?
C3 H1 0.9500 . ?
C4 C4 1.368(10) 2_655 ?
C4 H2 0.9500 . ?
C5 C5 1.420(7) 2_655 ?
C5 C6 1.454(4) . ?
C6 C17 1.407(4) . ?
C6 C7 1.430(5) . ?
C7 C8 1.391(5) . ?
C8 C19 1.400(5) . ?
C8 C9 1.467(6) . ?
C9 O1 1.218(5) . ?
C9 N1 1.396(6) . ?
N1 C10 1.393(6) . ?
N1 C20 1.469(7) . ?
C10 O2 1.224(5) . ?
C10 C11 1.480(7) . ?
C11 C12 1.374(6) . ?
C11 C19 1.413(5) . ?
C12 C13 1.386(7) . ?
C12 H3 0.9500 . ?
C13 C14 1.390(5) . ?
C13 H4 0.9500 . ?
C14 C18 1.426(4) . ?
C14 C15 1.444(6) . ?
C15 O3 1.225(4) . ?
C15 N2 1.391(5) . ?
N2 C32 1.32(4) . ?
N2 C40 1.39(3) . ?
N2 C16 1.405(4) . ?
N2 C46 1.71(4) . ?
C16 O4 1.212(4) . ?
C16 C17 1.462(5) . ?
C17 C18 1.419(5) . ?
C18 C19 1.403(6) . ?
C20 C21 1.509(7) . ?
C20 H5 0.9900 . ?
C20 H6 0.9900 . ?
C21 C22 1.519(8) . ?
C21 H7 0.9900 . ?
C21 H8 0.9900 . ?
C22 C23 1.502(9) . ?
C22 H9 0.9900 . ?
C22 H10 0.9900 . ?
C23 C28 1.600(19) . ?
C23 C24 1.66(2) . ?
C23 H11 0.9900 . ?
C23 H12 0.9900 . ?
C23 H13 0.9900 . ?
C23 H14 0.9900 . ?
C24 C25 1.51(2) . ?
C24 H15 0.9900 . ?
C24 H16 0.9900 . ?
C25 C26 1.52(2) . ?
C25 H17 0.9900 . ?
C25 H18 0.9900 . ?
C26 C27 1.776(19) . ?
C26 H19 0.9900 . ?
C26 H20 0.9900 . ?
C27 H21 0.9800 . ?
C27 H22 0.9800 . ?
C27 H23 0.9800 . ?
C28 C29 1.44(2) . ?
C28 H24 0.9900 . ?
C28 H25 0.9900 . ?
C29 C30 1.502(18) . ?
C29 H26 0.9900 . ?
C29 H27 0.9900 . ?
C30 C31 1.545(18) . ?
C30 H28 0.9900 . ?
C30 H29 0.9900 . ?
C31 H30 0.9800 . ?
C31 H31 0.9800 . ?
C31 H32 0.9800 . ?
C32 C33 1.52(3) . ?
C32 H33 0.9900 . ?
C32 H34 0.9900 . ?
C33 C34 1.53(3) . ?
C33 H35 0.9900 . ?
C33 H36 0.9900 . ?
C34 C35 1.53(2) . ?
C34 H37 0.9900 . ?
C34 H38 0.9900 . ?
C35 C36 1.40(3) . ?
C35 H39 0.9900 . ?
C35 H40 0.9900 . ?
C36 C37 1.57(2) . ?
C36 H41 0.9900 . ?
C36 H42 0.9900 . ?
C37 C38 1.44(3) . ?
C37 H43 0.9900 . ?
C37 H44 0.9900 . ?
C38 C39 1.397(19) . ?
C38 H45 0.9900 . ?
C38 H46 0.9900 . ?
C39 H47 0.9800 . ?
C39 H48 0.9800 . ?
C39 H49 0.9800 . ?
C40 C41 1.50(3) . ?
C40 H50 0.9900 . ?
C40 H51 0.9900 . ?
C41 C42 1.49(3) . ?
C41 H52 0.9900 . ?
C41 H53 0.9900 . ?
C42 C43 1.56(4) . ?
C42 H54 0.9900 . ?
C42 H55 0.9900 . ?
C43 C44 1.71(5) . ?
C43 H56 0.9900 . ?
C43 H57 0.9900 . ?
C44 C45 1.83(9) . ?
C44 H58 0.9900 . ?
C44 H59 0.9900 . ?
C46 C47 1.50(5) . ?
C46 H60 0.9900 . ?
C46 H61 0.9900 . ?
C47 C48 1.50(3) . ?
C47 H62 0.9900 . ?
C47 H63 0.9900 . ?
C48 C49 1.41(3) . ?
C48 H64 0.9900 . ?
C48 H65 0.9900 . ?
C49 C51 1.55(6) . ?
C49 C50 1.61(7) . ?
C49 H66 0.9900 . ?
C49 H67 0.9900 . ?
C50 C51 1.90(11) . ?
C51 C52 1.79(10) . ?

loop_
_geom_torsion_atom_site_label_1
_geom_torsion_atom_site_label_2
_geom_torsion_atom_site_label_3
_geom_torsion_atom_site_label_4
_geom_torsion
_geom_torsion_site_symmetry_1
_geom_torsion_site_symmetry_2
_geom_torsion_site_symmetry_3
_geom_torsion_site_symmetry_4
_geom_torsion_publ_flag
C7 S1 C1 C5 -7.5(2) . . . . ?
C7 S1 C1 C2 169.4(3) . . . . ?
C5 C1 C2 C2 3.0(5) . . . 2_655 ?
S1 C1 C2 C2 -173.8(3) . . . 2_655 ?
C5 C1 C2 C3 178.1(3) . . . . ?
S1 C1 C2 C3 1.4(5) . . . . ?
C2 C2 C3 C4 1.5(6) 2_655 . . . ?
C1 C2 C3 C4 -173.6(3) . . . . ?
C2 C3 C4 C4 0.4(8) . . . 2_655 ?
C2 C1 C5 C5 15.0(5) . . . 2_655 ?
S1 C1 C5 C5 -168.0(3) . . . 2_655 ?
C2 C1 C5 C6 -163.8(3) . . . . ?
S1 C1 C5 C6 13.1(3) . . . . ?
C1 C5 C6 C17 163.1(3) . . . . ?
C5 C5 C6 C17 -15.5(6) 2_655 . . . ?
C1 C5 C6 C7 -13.0(4) . . . . ?
C5 C5 C6 C7 168.4(4) 2_655 . . . ?
C17 C6 C7 C8 8.6(4) . . . . ?
C5 C6 C7 C8 -174.7(3) . . . . ?
C17 C6 C7 S1 -168.8(2) . . . . ?
C5 C6 C7 S1 7.9(3) . . . . ?
C1 S1 C7 C8 -177.9(3) . . . . ?
C1 S1 C7 C6 -0.6(2) . . . . ?
C6 C7 C8 C19 -1.1(5) . . . . ?
S1 C7 C8 C19 175.9(2) . . . . ?
C6 C7 C8 C9 176.7(3) . . . . ?
S1 C7 C8 C9 -6.3(4) . . . . ?
C7 C8 C9 O1 -2.2(5) . . . . ?
C19 C8 C9 O1 175.6(3) . . . . ?
C7 C8 C9 N1 179.1(3) . . . . ?
C19 C8 C9 N1 -3.1(5) . . . . ?
O1 C9 N1 C10 -177.7(4) . . . . ?
C8 C9 N1 C10 0.9(5) . . . . ?
O1 C9 N1 C20 0.8(6) . . . . ?
C8 C9 N1 C20 179.5(3) . . . . ?
C9 N1 C10 O2 -176.3(4) . . . . ?
C20 N1 C10 O2 5.1(6) . . . . ?
C9 N1 C10 C11 3.1(6) . . . . ?
C20 N1 C10 C11 -175.4(4) . . . . ?
O2 C10 C11 C12 -5.1(6) . . . . ?
N1 C10 C11 C12 175.4(4) . . . . ?
O2 C10 C11 C19 174.2(4) . . . . ?
N1 C10 C11 C19 -5.3(5) . . . . ?
C19 C11 C12 C13 -2.7(6) . . . . ?
C10 C11 C12 C13 176.7(4) . . . . ?
C11 C12 C13 C14 -2.1(6) . . . . ?
C12 C13 C14 C18 4.4(5) . . . . ?
C12 C13 C14 C15 -175.8(3) . . . . ?
C13 C14 C15 O3 -2.7(5) . . . . ?
C18 C14 C15 O3 177.0(3) . . . . ?
C13 C14 C15 N2 173.5(3) . . . . ?
C18 C14 C15 N2 -6.7(5) . . . . ?
O3 C15 N2 C32 20.1(13) . . . . ?
C14 C15 N2 C32 -156.3(12) . . . . ?
O3 C15 N2 C40 -12.3(13) . . . . ?
C14 C15 N2 C40 171.4(12) . . . . ?
O3 C15 N2 C16 180.0(3) . . . . ?
C14 C15 N2 C16 3.6(5) . . . . ?
O3 C15 N2 C46 18(2) . . . . ?
C14 C15 N2 C46 -158.4(19) . . . . ?
C32 N2 C16 O4 -10.5(15) . . . . ?
C15 N2 C16 O4 -169.0(3) . . . . ?
C40 N2 C16 O4 23.2(13) . . . . ?
C46 N2 C16 O4 -6.4(19) . . . . ?
C32 N2 C16 C17 167.4(14) . . . . ?
C15 N2 C16 C17 8.9(5) . . . . ?
C40 N2 C16 C17 -159.0(12) . . . . ?
C46 N2 C16 C17 171.4(19) . . . . ?
C7 C6 C17 C18 -11.0(4) . . . . ?
C5 C6 C17 C18 173.1(3) . . . . ?
C7 C6 C17 C16 161.0(3) . . . . ?
C5 C6 C17 C16 -14.9(5) . . . . ?
O4 C16 C17 C6 -12.7(4) . . . . ?
N2 C16 C17 C6 169.6(3) . . . . ?
O4 C16 C17 C18 159.4(3) . . . . ?
N2 C16 C17 C18 -18.3(4) . . . . ?
C6 C17 C18 C19 6.6(4) . . . . ?
C16 C17 C18 C19 -165.8(3) . . . . ?
C6 C17 C18 C14 -172.1(3) . . . . ?
C16 C17 C18 C14 15.6(4) . . . . ?
C13 C14 C18 C19 -1.9(5) . . . . ?
C15 C14 C18 C19 178.3(3) . . . . ?
C13 C14 C18 C17 176.8(3) . . . . ?
C15 C14 C18 C17 -3.0(4) . . . . ?
C7 C8 C19 C18 -3.7(5) . . . . ?
C9 C8 C19 C18 178.5(3) . . . . ?
C7 C8 C19 C11 178.7(3) . . . . ?
C9 C8 C19 C11 0.9(5) . . . . ?
C17 C18 C19 C8 1.0(5) . . . . ?
C14 C18 C19 C8 179.7(3) . . . . ?
C17 C18 C19 C11 178.6(3) . . . . ?
C14 C18 C19 C11 -2.7(4) . . . . ?
C12 C11 C19 C8 -177.4(3) . . . . ?
C10 C11 C19 C8 3.3(5) . . . . ?
C12 C11 C19 C18 5.1(5) . . . . ?
C10 C11 C19 C18 -174.3(3) . . . . ?
C10 N1 C20 C21 -97.4(6) . . . . ?
C9 N1 C20 C21 84.0(5) . . . . ?
N1 C20 C21 C22 -162.2(5) . . . . ?
C20 C21 C22 C23 -177.9(7) . . . . ?
C21 C22 C23 C28 -154.1(9) . . . . ?
C21 C22 C23 C24 171.0(9) . . . . ?
C22 C23 C24 C25 -164.3(17) . . . . ?
C23 C24 C25 C26 -161(2) . . . . ?
C24 C25 C26 C27 167.6(19) . . . . ?
C22 C23 C28 C29 180.0(11) . . . . ?
C23 C28 C29 C30 173.9(11) . . . . ?
C28 C29 C30 C31 176.7(12) . . . . ?
C15 N2 C32 C33 -93(2) . . . . ?
C16 N2 C32 C33 106.7(18) . . . . ?
N2 C32 C33 C34 155.5(18) . . . . ?
C32 C33 C34 C35 -173.7(19) . . . . ?
C33 C34 C35 C36 173.6(17) . . . . ?
C34 C35 C36 C37 179.9(18) . . . . ?
C35 C36 C37 C38 -168(2) . . . . ?
C36 C37 C38 C39 -73(3) . . . . ?
C15 N2 C40 C41 87.2(15) . . . . ?
C16 N2 C40 C41 -104.2(12) . . . . ?
N2 C40 C41 C42 -171.5(16) . . . . ?
C40 C41 C42 C43 76(4) . . . . ?
C41 C42 C43 C44 178(5) . . . . ?
C42 C43 C44 C45 121(5) . . . . ?
C15 N2 C46 C47 -103(2) . . . . ?
C16 N2 C46 C47 94(3) . . . . ?
N2 C46 C47 C48 165(3) . . . . ?
C46 C47 C48 C49 -172(4) . . . . ?
C47 C48 C49 C51 167(4) . . . . ?
C47 C48 C49 C50 79(6) . . . . ?
C48 C49 C50 C51 115(4) . . . . ?
C48 C49 C51 C52 174(5) . . . . ?
C50 C49 C51 C52 -68(4) . . . . ?
C48 C49 C51 C50 -118(5) . . . . ?
C49 C50 C51 C52 104(4) . . . . ?
